data_4335225
loop_
_publ_author_name
'Iou-Sheng Ke'
'Fran\,cois P. Gabba\"i'

_publ_section_title
;
 \s-Donor/Acceptor-Confused Ligands: The Case of a Chlorostibine
;
_journal_name_full 'Inorganic Chemistry'
_journal_page_first 7145
_journal_page_last 7151
_journal_paper_doi 10.1021/ic400736b
_journal_volume 52
_journal_year 2013
_chemical_formula_moiety 'C24 H36 Au Bi Cl2 P2'
_chemical_formula_sum 'C24 H36 Au Bi Cl2 P2'
_chemical_formula_weight 863.31
_chemical_name_systematic
; 
 ? 
;
_space_group_IT_number 14
_symmetry_cell_setting monoclinic
_symmetry_space_group_name_Hall '-P 2ybc'
_symmetry_space_group_name_H-M 'P 1 21/c 1'
_atom_sites_solution_hydrogens geom
_atom_sites_solution_primary direct
_atom_sites_solution_secondary difmap
_audit_creation_method SHELXL-97
_cell_angle_alpha 90.00
_cell_angle_beta 109.852(12)
_cell_angle_gamma 90.00
_cell_formula_units_Z 4
_cell_length_a 11.354(12)
_cell_length_b 17.910(19)
_cell_length_c 14.814(16)
_cell_measurement_reflns_used 5813
_cell_measurement_temperature 110(2)
_cell_measurement_theta_max 23.14
_cell_measurement_theta_min 2.27
_cell_volume 2833(5)
_computing_cell_refinement 'Bruker APEX-II'
_computing_data_collection 'Bruker APEX-II'
_computing_data_reduction 'Bruker APEX-II'
_computing_molecular_graphics 'Bruker SHELXTL'
_computing_publication_material 'Bruker SHELXTL'
_computing_structure_refinement 'SHELXL-97 (Sheldrick, 1997)'
_computing_structure_solution 'SHELXS-97 (Sheldrick, 1990)'
_diffrn_ambient_temperature 110(2)
_diffrn_measured_fraction_theta_full 0.999
_diffrn_measured_fraction_theta_max 0.999
_diffrn_measurement_device_type 'BRUKE APEX-II CCD'
_diffrn_measurement_method 'phi and omega scans'
_diffrn_radiation_monochromator graphite
_diffrn_radiation_source 'fine-focus sealed tube'
_diffrn_radiation_type MoK\a
_diffrn_radiation_wavelength 0.71073
_diffrn_reflns_av_R_equivalents 0.0535
_diffrn_reflns_av_sigmaI/netI 0.0397
_diffrn_reflns_limit_h_max 14
_diffrn_reflns_limit_h_min -14
_diffrn_reflns_limit_k_max 22
_diffrn_reflns_limit_k_min -22
_diffrn_reflns_limit_l_max 18
_diffrn_reflns_limit_l_min -18
_diffrn_reflns_number 29028
_diffrn_reflns_theta_full 26.00
_diffrn_reflns_theta_max 26.00
_diffrn_reflns_theta_min 1.85
_exptl_absorpt_coefficient_mu 11.685
_exptl_absorpt_correction_T_max 0.2731
_exptl_absorpt_correction_T_min 0.1928
_exptl_absorpt_correction_type multi-scan
_exptl_absorpt_process_details SADABS
_exptl_crystal_colour Yellow
_exptl_crystal_density_diffrn 2.024
_exptl_crystal_description Block
_exptl_crystal_F_000 1624
_exptl_crystal_size_max 0.21
_exptl_crystal_size_mid 0.16
_exptl_crystal_size_min 0.15
_refine_diff_density_max 0.554
_refine_diff_density_min -0.746
_refine_diff_density_rms 0.144
_refine_ls_extinction_method none
_refine_ls_goodness_of_fit_ref 1.042
_refine_ls_hydrogen_treatment constr
_refine_ls_matrix_type full
_refine_ls_number_parameters 271
_refine_ls_number_reflns 5568
_refine_ls_number_restraints 0
_refine_ls_restrained_S_all 1.042
_refine_ls_R_factor_all 0.0433
_refine_ls_R_factor_gt 0.0282
_refine_ls_shift/su_max 0.001
_refine_ls_shift/su_mean 0.000
_refine_ls_structure_factor_coef Fsqd
_refine_ls_weighting_details 'calc w=1/[\s^2^(Fo^2^)+(0.0173P)^2^+6.9632P] where P=(Fo^2^+2Fc^2^)/3'
_refine_ls_weighting_scheme calc
_refine_ls_wR_factor_gt 0.0580
_refine_ls_wR_factor_ref 0.0627
_reflns_number_gt 4410
_reflns_number_total 5568
_reflns_threshold_expression >2sigma(I)
_cod_data_source_file ic400736b_si_002_3.cif
_cod_data_source_block 3
_cod_original_sg_symbol_H-M 'P 21/c'
_cod_database_code 4335225

loop_
_symmetry_equiv_pos_as_xyz
'x, y, z'
'-x, y+1/2, -z+1/2'
'-x, -y, -z'
'x, -y-1/2, z-1/2'

loop_
_atom_site_label
_atom_site_type_symbol
_atom_site_fract_x
_atom_site_fract_y
_atom_site_fract_z
_atom_site_U_iso_or_equiv
_atom_site_adp_type
_atom_site_occupancy
_atom_site_symmetry_multiplicity
_atom_site_calc_flag
_atom_site_refinement_flags
Bi1 Bi 0.26692(2) 0.375053(13) 0.128584(19) 0.03936(8) Uani 1 1 d .
Au1 Au 0.12909(2) 0.238786(13) 0.125841(19) 0.03549(8) Uani 1 1 d .
Cl2 Cl 0.39708(19) 0.49622(11) 0.13340(16) 0.0703(6) Uani 1 1 d .
Cl1 Cl -0.03833(15) 0.15583(10) 0.00968(12) 0.0493(4) Uani 1 1 d .
P1 P 0.32109(15) 0.18150(9) 0.14789(12) 0.0366(4) Uani 1 1 d .
P2 P -0.00189(15) 0.31581(10) 0.17734(13) 0.0426(4) Uani 1 1 d .
C1 C 0.4383(5) 0.3159(4) 0.2278(5) 0.0387(15) Uani 1 1 d .
C2 C 0.4492(5) 0.2381(4) 0.2244(5) 0.0380(15) Uani 1 1 d .
C3 C 0.5594(6) 0.2053(4) 0.2849(5) 0.0506(18) Uani 1 1 d .
H3A H 0.5693 0.1526 0.2844 0.061 Uiso 1 1 calc R
C4 C 0.6544(6) 0.2488(5) 0.3454(5) 0.056(2) Uani 1 1 d .
H4A H 0.7289 0.2257 0.3858 0.068 Uiso 1 1 calc R
C5 C 0.6423(6) 0.3249(4) 0.3477(5) 0.055(2) Uani 1 1 d .
H5A H 0.7076 0.3544 0.3897 0.066 Uiso 1 1 calc R
C6 C 0.5358(6) 0.3577(4) 0.2892(5) 0.0502(18) Uani 1 1 d .
H6A H 0.5277 0.4104 0.2904 0.060 Uiso 1 1 calc R
C7 C 0.1942(6) 0.4198(3) 0.2440(5) 0.0398(16) Uani 1 1 d .
C8 C 0.0827(6) 0.3932(3) 0.2523(5) 0.0411(16) Uani 1 1 d .
C9 C 0.0388(7) 0.4256(4) 0.3196(5) 0.0513(18) Uani 1 1 d .
H9A H -0.0366 0.4075 0.3260 0.062 Uiso 1 1 calc R
C10 C 0.1012(8) 0.4832(4) 0.3772(5) 0.057(2) Uani 1 1 d .
H10A H 0.0690 0.5047 0.4226 0.069 Uiso 1 1 calc R
C11 C 0.2090(7) 0.5090(4) 0.3686(6) 0.060(2) Uani 1 1 d .
H11A H 0.2529 0.5485 0.4087 0.072 Uiso 1 1 calc R
C12 C 0.2556(7) 0.4784(4) 0.3022(5) 0.055(2) Uani 1 1 d .
H12A H 0.3305 0.4977 0.2962 0.066 Uiso 1 1 calc R
C13 C 0.3757(9) 0.2288(5) -0.0132(6) 0.075(3) Uani 1 1 d .
H13A H 0.3952 0.2148 -0.0706 0.113 Uiso 1 1 calc R
H13B H 0.4443 0.2589 0.0292 0.113 Uiso 1 1 calc R
H13C H 0.2980 0.2578 -0.0322 0.113 Uiso 1 1 calc R
C14 C 0.3599(6) 0.1585(4) 0.0393(5) 0.0475(17) Uani 1 1 d .
H14A H 0.2868 0.1305 -0.0050 0.057 Uiso 1 1 calc R
C15 C 0.4745(7) 0.1092(5) 0.0572(6) 0.071(2) Uani 1 1 d .
H15A H 0.4880 0.0996 -0.0037 0.106 Uiso 1 1 calc R
H15B H 0.4614 0.0617 0.0853 0.106 Uiso 1 1 calc R
H15C H 0.5481 0.1344 0.1015 0.106 Uiso 1 1 calc R
C16 C 0.2387(7) 0.0356(4) 0.1467(6) 0.077(3) Uani 1 1 d .
H16A H 0.2446 -0.0116 0.1815 0.115 Uiso 1 1 calc R
H16B H 0.2603 0.0272 0.0889 0.115 Uiso 1 1 calc R
H16C H 0.1529 0.0549 0.1285 0.115 Uiso 1 1 calc R
C17 C 0.3290(6) 0.0922(4) 0.2111(5) 0.0464(17) Uani 1 1 d .
H17A H 0.4157 0.0720 0.2259 0.056 Uiso 1 1 calc R
C18 C 0.3074(8) 0.1030(5) 0.3049(6) 0.076(3) Uani 1 1 d .
H18A H 0.3124 0.0546 0.3370 0.114 Uiso 1 1 calc R
H18B H 0.2243 0.1247 0.2929 0.114 Uiso 1 1 calc R
H18C H 0.3714 0.1366 0.3459 0.114 Uiso 1 1 calc R
C19 C -0.0878(8) 0.4062(6) 0.0192(7) 0.095(3) Uani 1 1 d .
H19A H -0.1597 0.4276 -0.0314 0.142 Uiso 1 1 calc R
H19B H -0.0379 0.3763 -0.0099 0.142 Uiso 1 1 calc R
H19C H -0.0360 0.4465 0.0574 0.142 Uiso 1 1 calc R
C20 C -0.1335(7) 0.3573(5) 0.0830(6) 0.070(3) Uani 1 1 d .
H20A H -0.1805 0.3152 0.0422 0.084 Uiso 1 1 calc R
C21 C -0.2262(8) 0.3982(7) 0.1197(7) 0.120(5) Uani 1 1 d .
H21A H -0.2938 0.4192 0.0653 0.181 Uiso 1 1 calc R
H21B H -0.1829 0.4385 0.1630 0.181 Uiso 1 1 calc R
H21C H -0.2615 0.3630 0.1544 0.181 Uiso 1 1 calc R
C22 C -0.1618(12) 0.2027(7) 0.1939(9) 0.158(7) Uani 1 1 d .
H22A H -0.1967 0.1748 0.2358 0.238 Uiso 1 1 calc R
H22B H -0.1181 0.1683 0.1646 0.238 Uiso 1 1 calc R
H22C H -0.2297 0.2276 0.1434 0.238 Uiso 1 1 calc R
C23 C -0.0691(8) 0.2615(4) 0.2531(7) 0.067(2) Uani 1 1 d .
H23A H -0.1161 0.2967 0.2809 0.080 Uiso 1 1 calc R
C24 C 0.0360(12) 0.2274(5) 0.3352(8) 0.116(4) Uani 1 1 d .
H24A H 0.0007 0.1988 0.3763 0.175 Uiso 1 1 calc R
H24B H 0.0898 0.2671 0.3730 0.175 Uiso 1 1 calc R
H24C H 0.0856 0.1942 0.3096 0.175 Uiso 1 1 calc R

loop_
_atom_site_aniso_label
_atom_site_aniso_U_11
_atom_site_aniso_U_22
_atom_site_aniso_U_33
_atom_site_aniso_U_23
_atom_site_aniso_U_13
_atom_site_aniso_U_12
Bi1 0.03002(13) 0.03343(14) 0.04793(16) 0.00293(11) 0.00450(11) -0.00121(10)
Au1 0.02576(13) 0.03299(14) 0.04509(16) -0.00201(11) 0.00858(11) -0.00007(10)
Cl2 0.0601(12) 0.0544(12) 0.0816(15) 0.0159(11) 0.0050(11) -0.0216(10)
Cl1 0.0381(9) 0.0488(10) 0.0520(11) -0.0096(8) 0.0037(8) -0.0109(8)
P1 0.0250(8) 0.0343(9) 0.0472(11) 0.0016(8) 0.0079(8) 0.0032(7)
P2 0.0294(9) 0.0434(10) 0.0521(11) -0.0141(9) 0.0099(8) -0.0016(8)
C1 0.028(3) 0.042(4) 0.043(4) 0.007(3) 0.008(3) 0.000(3)
C2 0.027(3) 0.044(4) 0.040(4) 0.007(3) 0.008(3) 0.006(3)
C3 0.038(4) 0.049(4) 0.061(5) 0.009(4) 0.013(4) 0.008(3)
C4 0.027(4) 0.081(6) 0.053(5) 0.011(4) 0.003(3) 0.009(4)
C5 0.032(4) 0.062(5) 0.057(5) 0.007(4) -0.002(3) -0.006(4)
C6 0.038(4) 0.049(4) 0.054(5) -0.001(4) 0.004(3) -0.007(3)
C7 0.029(3) 0.033(4) 0.048(4) 0.003(3) 0.000(3) 0.001(3)
C8 0.036(4) 0.034(4) 0.046(4) 0.004(3) 0.004(3) 0.006(3)
C9 0.052(4) 0.044(4) 0.057(5) -0.007(4) 0.018(4) 0.008(3)
C10 0.069(5) 0.045(4) 0.051(5) -0.010(4) 0.012(4) 0.005(4)
C11 0.063(5) 0.037(4) 0.069(5) -0.016(4) 0.009(4) -0.002(4)
C12 0.041(4) 0.042(4) 0.073(5) -0.008(4) 0.007(4) -0.010(3)
C13 0.093(7) 0.082(6) 0.062(6) 0.008(5) 0.042(5) 0.015(5)
C14 0.044(4) 0.048(4) 0.049(4) -0.006(3) 0.014(3) 0.006(3)
C15 0.065(5) 0.090(6) 0.061(5) 0.000(5) 0.027(4) 0.032(5)
C16 0.062(5) 0.038(4) 0.112(7) 0.014(5) 0.006(5) -0.004(4)
C17 0.038(4) 0.040(4) 0.059(5) 0.006(3) 0.014(3) 0.011(3)
C18 0.089(7) 0.062(5) 0.092(7) 0.027(5) 0.048(6) 0.014(5)
C19 0.072(6) 0.108(8) 0.080(7) 0.009(6) -0.006(5) 0.044(6)
C20 0.040(5) 0.096(7) 0.060(5) -0.023(5) 0.001(4) 0.019(4)
C21 0.069(7) 0.181(12) 0.097(8) -0.028(8) 0.010(6) 0.075(7)
C22 0.195(13) 0.150(11) 0.208(14) -0.124(10) 0.170(12) -0.134(10)
C23 0.080(6) 0.053(5) 0.091(7) -0.027(5) 0.061(5) -0.020(4)
C24 0.175(12) 0.075(7) 0.140(11) 0.046(7) 0.107(10) 0.037(7)

loop_
_atom_type_symbol
_atom_type_description
_atom_type_scat_dispersion_real
_atom_type_scat_dispersion_imag
_atom_type_scat_source
C C 0.0033 0.0016 'International Tables Vol C Tables 4.2.6.8 and 6.1.1.4'
H H 0.0000 0.0000 'International Tables Vol C Tables 4.2.6.8 and 6.1.1.4'
P P 0.1023 0.0942 'International Tables Vol C Tables 4.2.6.8 and 6.1.1.4'
Cl Cl 0.1484 0.1585 'International Tables Vol C Tables 4.2.6.8 and 6.1.1.4'
Au Au -2.0133 8.8022 'International Tables Vol C Tables 4.2.6.8 and 6.1.1.4'
Bi Bi -4.1077 10.2566 'International Tables Vol C Tables 4.2.6.8 and 6.1.1.4'

loop_
_geom_angle_atom_site_label_1
_geom_angle_atom_site_label_2
_geom_angle_atom_site_label_3
_geom_angle
C1 Bi1 C7 97.3(2)
C1 Bi1 Cl2 91.00(18)
C7 Bi1 Cl2 91.92(17)
C1 Bi1 Au1 87.48(17)
C7 Bi1 Au1 88.55(16)
Cl2 Bi1 Au1 178.45(5)
P1 Au1 P2 151.96(7)
P1 Au1 Cl1 106.52(9)
P2 Au1 Cl1 98.76(10)
P1 Au1 Bi1 83.89(9)
P2 Au1 Bi1 84.18(9)
Cl1 Au1 Bi1 140.67(6)
C2 P1 C17 106.0(3)
C2 P1 C14 106.8(3)
C17 P1 C14 105.3(3)
C2 P1 Au1 110.7(2)
C17 P1 Au1 109.6(2)
C14 P1 Au1 117.6(2)
C20 P2 C8 106.3(4)
C20 P2 C23 106.4(4)
C8 P2 C23 105.7(3)
C20 P2 Au1 115.9(3)
C8 P2 Au1 112.6(2)
C23 P2 Au1 109.2(3)
C6 C1 C2 119.9(6)
C6 C1 Bi1 119.4(5)
C2 C1 Bi1 120.6(4)
C3 C2 C1 117.8(6)
C3 C2 P1 121.2(5)
C1 C2 P1 121.0(5)
C4 C3 C2 120.6(7)
C5 C4 C3 120.9(7)
C6 C5 C4 119.2(7)
C5 C6 C1 121.6(7)
C12 C7 C8 118.9(7)
C12 C7 Bi1 119.9(5)
C8 C7 Bi1 121.1(5)
C9 C8 C7 118.7(6)
C9 C8 P2 120.7(5)
C7 C8 P2 120.6(5)
C10 C9 C8 121.8(7)
C11 C10 C9 119.4(7)
C10 C11 C12 120.6(7)
C11 C12 C7 120.7(7)
C15 C14 C13 109.0(6)
C15 C14 P1 114.9(5)
C13 C14 P1 111.4(5)
C18 C17 C16 112.2(7)
C18 C17 P1 111.3(5)
C16 C17 P1 110.7(5)
C19 C20 C21 111.8(9)
C19 C20 P2 110.6(6)
C21 C20 P2 114.0(6)
C24 C23 C22 112.5(9)
C24 C23 P2 109.1(6)
C22 C23 P2 111.1(7)

loop_
_geom_bond_atom_site_label_1
_geom_bond_atom_site_label_2
_geom_bond_distance
Bi1 C1 2.264(6)
Bi1 C7 2.282(7)
Bi1 Cl2 2.613(3)
Bi1 Au1 2.892(2)
Au1 P1 2.330(3)
Au1 P2 2.338(2)
Au1 Cl1 2.561(2)
P1 C2 1.819(7)
P1 C17 1.841(7)
P1 C14 1.852(7)
P2 C20 1.822(8)
P2 C8 1.831(7)
P2 C23 1.835(8)
C1 C6 1.389(8)
C1 C2 1.402(9)
C2 C3 1.397(8)
C3 C4 1.385(10)
C4 C5 1.372(10)
C5 C6 1.359(9)
C7 C12 1.387(9)
C7 C8 1.396(9)
C8 C9 1.384(9)
C9 C10 1.372(9)
C10 C11 1.354(10)
C11 C12 1.379(10)
C13 C14 1.522(10)
C14 C15 1.520(9)
C16 C17 1.524(10)
C17 C18 1.503(10)
C19 C20 1.503(12)
C20 C21 1.526(10)
C22 C23 1.536(11)
C23 C24 1.514(13)
